data_2227267
loop_
_publ_author_name
'Liu, Jia-Lu'
'Liu, Jian-Feng'
'Zhao, Guo-Liang'

_publ_section_title
;
 Bis[\m-2-(4-hydroxyphenyl)acetato]-\k^3^<i>O</i>,<i>O</i>':<i>O</i>;\k^3^<i>O</i>:<i>O</i>,<i>O</i>'-bis{aqua(4,4'-bipyridine-\k<i>N</i>)bis[2-(4-hydroxyphenyl)acetato-\k^2^<i>O</i>,<i>O</i>']thulium(III)}
 monohydrate
;
_journal_coeditor_code BT5387
_journal_issue 11
_journal_name_full 'Acta Crystallographica Section E'
_journal_page_first m1497
_journal_paper_doi 10.1107/S1600536810043898
_journal_volume 66
_journal_year 2010
_chemical_formula_iupac '[Tm2 (C8 H7 O3)6 (C10 H8 N2)2 (H2 O)2], H2 O'
_chemical_formula_moiety 'C68 H62 N4 O20 Tm2, H2 O'
_chemical_formula_sum 'C68 H64 N4 O21 Tm2'
_chemical_formula_weight 1611.10
_chemical_name_systematic
;
Bis[\m-2-(4-hydroxyphenyl)acetato]-
\k^3^<i>O</i>,<i>O</i>':<i>O</i>;\k^3^<i>O</i>:<i>O</i>,<i>O</i>'-
bis{aqua(4,4'-bipyridine-\k<i>N</i>)bis[2-(4-
hydroxyphenyl)acetato-\k^2^<i>O</i>,<i>O</i>']thulium(III)} monohydrate
;
_space_group_IT_number 2
_symmetry_cell_setting triclinic
_symmetry_space_group_name_Hall '-P 1'
_symmetry_space_group_name_H-M 'P -1'
_atom_sites_solution_hydrogens geom
_atom_sites_solution_primary direct
_atom_sites_solution_secondary difmap
_audit_creation_method <i>SHELXL97</i>
_cell_angle_alpha 83.2940(10)
_cell_angle_beta 72.3740(10)
_cell_angle_gamma 71.3800(10)
_cell_formula_units_Z 2
_cell_length_a 11.69990(10)
_cell_length_b 16.1522(2)
_cell_length_c 18.4294(2)
_cell_measurement_reflns_used 9775
_cell_measurement_temperature 296(2)
_cell_measurement_theta_max 27.70
_cell_measurement_theta_min 1.74
_cell_volume 3144.75(6)
_computing_cell_refinement 'SAINT (Bruker, 2006)'
_computing_data_collection 'APEX2 (Bruker, 2006)'
_computing_data_reduction 'SAINT (Bruker, 2006)'
_computing_molecular_graphics 'XP (Sheldrick, 2008)'
_computing_publication_material 'SHELXL97 (Sheldrick, 2008)'
_computing_structure_refinement 'SHELXL97 (Sheldrick, 2008)'
_computing_structure_solution 'SHELXS97 (Sheldrick, 2008)'
_diffrn_ambient_temperature 296(2)
_diffrn_measured_fraction_theta_full 0.977
_diffrn_measured_fraction_theta_max 0.977
_diffrn_measurement_device_type 'Bruker SMART CCD area-detector'
_diffrn_measurement_method 'phi and omega scans'
_diffrn_radiation_monochromator graphite
_diffrn_radiation_source 'fine-focus sealed tube'
_diffrn_radiation_type MoK\a
_diffrn_radiation_wavelength 0.71073
_diffrn_reflns_av_R_equivalents 0.0293
_diffrn_reflns_av_sigmaI/netI 0.0311
_diffrn_reflns_limit_h_max 15
_diffrn_reflns_limit_h_min -15
_diffrn_reflns_limit_k_max 21
_diffrn_reflns_limit_k_min -21
_diffrn_reflns_limit_l_max 23
_diffrn_reflns_limit_l_min -24
_diffrn_reflns_number 48805
_diffrn_reflns_theta_full 27.64
_diffrn_reflns_theta_max 27.64
_diffrn_reflns_theta_min 1.16
_exptl_absorpt_coefficient_mu 2.886
_exptl_absorpt_correction_T_max .858
_exptl_absorpt_correction_T_min .824
_exptl_absorpt_correction_type empirical
_exptl_absorpt_process_details '(SADABS; Sheldrick, 1996)'
_exptl_crystal_colour colourless
_exptl_crystal_density_diffrn 1.701
_exptl_crystal_density_method 'not measured'
_exptl_crystal_description block
_exptl_crystal_F_000 1612
_exptl_crystal_size_max 0.215
_exptl_crystal_size_mid 0.056
_exptl_crystal_size_min 0.053
_refine_diff_density_max 0.809
_refine_diff_density_min -0.719
_refine_ls_extinction_method none
_refine_ls_goodness_of_fit_ref 0.927
_refine_ls_hydrogen_treatment mixed
_refine_ls_matrix_type full
_refine_ls_number_parameters 875
_refine_ls_number_reflns 14320
_refine_ls_number_restraints 9
_refine_ls_restrained_S_all 0.927
_refine_ls_R_factor_all 0.0317
_refine_ls_R_factor_gt 0.0230
_refine_ls_shift/su_max 0.002
_refine_ls_shift/su_mean 0.000
_refine_ls_structure_factor_coef Fsqd
_refine_ls_weighting_details 'calc w=1/[\s^2^(Fo^2^)+(0.0219P)^2^+2.5538P] where P=(Fo^2^+2Fc^2^)/3'
_refine_ls_weighting_scheme calc
_refine_ls_wR_factor_gt 0.0488
_refine_ls_wR_factor_ref 0.0526
_reflns_number_gt 11902
_reflns_number_total 14320
_reflns_threshold_expression I>2\s(I)
_cod_data_source_file bt5387.cif
_cod_data_source_block I
_cod_database_code 2227267
_cod_database_fobs_code 2227267

loop_
_symmetry_equiv_pos_as_xyz
'x, y, z'
'-x, -y, -z'

loop_
_atom_site_type_symbol
_atom_site_label
_atom_site_fract_x
_atom_site_fract_y
_atom_site_fract_z
_atom_site_U_iso_or_equiv
_atom_site_adp_type
_atom_site_calc_flag
_atom_site_refinement_flags
_atom_site_occupancy
_atom_site_disorder_assembly
_atom_site_disorder_group
Tm Tm1 0.272893(10) 0.363596(6) 0.281576(6) 0.02507(3) Uani d . 1 . .
Tm Tm2 0.131092(10) 0.207933(6) 0.198069(6) 0.02443(3) Uani d . 1 . .
N N1 0.3116(2) 0.50754(13) 0.28166(13) 0.0322(5) Uani d . 1 . .
N N2 0.3909(3) 0.92956(18) 0.2257(2) 0.0645(9) Uani d . 1 . .
N N3 0.0886(2) 0.06565(13) 0.19142(13) 0.0316(5) Uani d . 1 . .
N N4 0.0372(3) -0.36400(18) 0.2271(2) 0.0660(10) Uani d . 1 . .
C C1 0.2254(3) 0.50686(18) 0.51505(15) 0.0344(6) Uani d . 1 . .
C C2 0.3414(3) 0.5135(2) 0.47165(17) 0.0431(7) Uani d . 1 . .
H H2A 0.3982 0.4666 0.4423 0.052 Uiso calc R 1 . .
C C3 0.3746(3) 0.5887(2) 0.47106(18) 0.0469(8) Uani d . 1 . .
H H3A 0.4527 0.5923 0.4409 0.056 Uiso calc R 1 . .
C C4 0.2926(3) 0.65763(19) 0.51483(18) 0.0415(7) Uani d . 1 . .
C C5 0.1780(3) 0.6518(2) 0.55957(19) 0.0469(8) Uani d . 1 . .
H H5A 0.1228 0.6981 0.5902 0.056 Uiso calc R 1 . .
C C6 0.1444(3) 0.57766(19) 0.55934(17) 0.0424(7) Uani d . 1 . .
H H6A 0.0659 0.5749 0.5894 0.051 Uiso calc R 1 . .
C C7 0.1871(3) 0.42530(19) 0.51734(16) 0.0400(7) Uani d . 1 . .
H H7A 0.2314 0.3800 0.5470 0.048 Uiso calc R 1 . .
H H7B 0.0977 0.4379 0.5422 0.048 Uiso calc R 1 . .
C C8 0.2159(3) 0.39289(19) 0.43848(16) 0.0374(7) Uani d . 1 . .
C C9 0.6223(3) 0.09082(17) 0.30142(18) 0.0381(7) Uani d . 1 . .
C C10 0.6025(3) 0.05960(19) 0.37533(19) 0.0499(8) Uani d . 1 . .
H H10A 0.5885 0.0971 0.4139 0.060 Uiso calc R 1 . .
C C11 0.6029(3) -0.0259(2) 0.39428(18) 0.0507(8) Uani d . 1 . .
H H11A 0.5899 -0.0456 0.4447 0.061 Uiso calc R 1 . .
C C12 0.6226(3) -0.08143(17) 0.33756(17) 0.0382(7) Uani d . 1 . .
C C13 0.6405(3) -0.05130(19) 0.26372(18) 0.0470(8) Uani d . 1 . .
H H13A 0.6528 -0.0886 0.2254 0.056 Uiso calc R 1 . .
C C14 0.6403(3) 0.03341(19) 0.24605(18) 0.0453(7) Uani d . 1 . .
H H14A 0.6525 0.0528 0.1956 0.054 Uiso calc R 1 . .
C C15 0.6242(3) 0.18338(18) 0.2810(2) 0.0490(8) Uani d . 1 . .
H H15A 0.6894 0.1832 0.2336 0.059 Uiso calc R 1 . .
H H15B 0.6471 0.2045 0.3201 0.059 Uiso calc R 1 . .
C C16 0.5023(3) 0.24669(17) 0.27218(16) 0.0330(6) Uani d . 1 . .
C C17 0.2733(3) 0.45381(19) 0.01336(16) 0.0412(7) Uani d . 1 . .
C C18 0.1479(3) 0.5009(2) 0.02823(17) 0.0473(8) Uani d . 1 . .
H H18A 0.0874 0.4741 0.0550 0.057 Uiso calc R 1 . .
C C19 0.1101(3) 0.5874(2) 0.00401(17) 0.0443(7) Uani d . 1 . .
H H19A 0.0250 0.6180 0.0144 0.053 Uiso calc R 1 . .
C C20 0.1992(3) 0.62794(18) -0.03564(16) 0.0372(6) Uani d . 1 . .
C C21 0.3254(3) 0.58146(19) -0.05033(17) 0.0411(7) Uani d . 1 . .
H H21A 0.3860 0.6084 -0.0766 0.049 Uiso calc R 1 . .
C C22 0.3618(3) 0.49529(18) -0.02619(17) 0.0412(7) Uani d . 1 . .
H H22A 0.4469 0.4646 -0.0366 0.049 Uiso calc R 1 . .
C C23 0.3133(4) 0.3601(2) 0.04063(17) 0.0562(10) Uani d . 1 . .
H H23A 0.2593 0.3297 0.0320 0.067 Uiso calc R 1 . .
H H23B 0.3987 0.3317 0.0110 0.067 Uiso calc R 1 . .
C C24 0.3075(3) 0.35233(16) 0.12355(15) 0.0314(6) Uani d . 1 . .
C C25 0.1425(3) 0.11458(18) 0.47590(16) 0.0367(7) Uani d . 1 . .
C C26 0.0402(3) 0.10736(19) 0.53550(17) 0.0424(7) Uani d . 1 . .
H H26A -0.0283 0.1566 0.5510 0.051 Uiso calc R 1 . .
C C27 0.0384(3) 0.02770(19) 0.57234(16) 0.0405(7) Uani d . 1 . .
H H27A -0.0307 0.0238 0.6125 0.049 Uiso calc R 1 . .
C C28 0.1387(3) -0.04523(18) 0.54933(16) 0.0348(6) Uani d . 1 . .
C C29 0.2426(3) -0.03927(19) 0.49047(17) 0.0410(7) Uani d . 1 . .
H H29A 0.3111 -0.0886 0.4751 0.049 Uiso calc R 1 . .
C C30 0.2432(3) 0.04091(19) 0.45486(17) 0.0412(7) Uani d . 1 . .
H H30A 0.3134 0.0451 0.4157 0.049 Uiso calc R 1 . .
C C31 0.1453(3) 0.19992(18) 0.43314(16) 0.0422(7) Uani d . 1 . .
H H31A 0.0820 0.2472 0.4640 0.051 Uiso calc R 1 . .
H H31B 0.2266 0.2080 0.4266 0.051 Uiso calc R 1 . .
C C32 0.1228(2) 0.20683(16) 0.35645(15) 0.0291(6) Uani d . 1 . .
C C33 -0.2525(2) 0.47879(16) 0.24482(16) 0.0306(6) Uani d . 1 . .
C C34 -0.2101(3) 0.51760(18) 0.17474(16) 0.0382(7) Uani d . 1 . .
H H34A -0.1722 0.4833 0.1317 0.046 Uiso calc R 1 . .
C C35 -0.2230(3) 0.60530(18) 0.16748(17) 0.0403(7) Uani d . 1 . .
H H35A -0.1942 0.6297 0.1198 0.048 Uiso calc R 1 . .
C C36 -0.2785(3) 0.65763(17) 0.23061(17) 0.0374(6) Uani d . 1 . .
C C37 -0.3210(3) 0.62041(18) 0.30082(16) 0.0396(7) Uani d . 1 . .
H H37A -0.3586 0.6548 0.3438 0.048 Uiso calc R 1 . .
C C38 -0.3077(3) 0.53177(17) 0.30730(16) 0.0370(6) Uani d . 1 . .
H H38A -0.3367 0.5074 0.3549 0.044 Uiso calc R 1 . .
C C39 -0.2391(2) 0.38273(16) 0.25170(17) 0.0358(6) Uani d . 1 . .
H H39A -0.2838 0.3699 0.3032 0.043 Uiso calc R 1 . .
H H39B -0.2799 0.3697 0.2176 0.043 Uiso calc R 1 . .
C C40 -0.1067(2) 0.32280(16) 0.23423(15) 0.0284(5) Uani d . 1 . .
C C41 0.2331(3) 0.05730(18) -0.04364(15) 0.0384(7) Uani d . 1 . .
C C42 0.3523(3) 0.00665(19) -0.04008(16) 0.0407(7) Uani d . 1 . .
H H42A 0.4084 0.0340 -0.0351 0.049 Uiso calc R 1 . .
C C43 0.3894(3) -0.0831(2) -0.04371(17) 0.0451(7) Uani d . 1 . .
H H43A 0.4703 -0.1155 -0.0424 0.054 Uiso calc R 1 . .
C C44 0.3065(3) -0.1248(2) -0.04932(18) 0.0459(7) Uani d . 1 . .
C C45 0.1883(3) -0.0759(2) -0.05398(18) 0.0492(8) Uani d . 1 . .
H H45A 0.1325 -0.1036 -0.0588 0.059 Uiso calc R 1 . .
C C46 0.1527(3) 0.0138(2) -0.05150(17) 0.0449(7) Uani d . 1 . .
H H46A 0.0730 0.0460 -0.0552 0.054 Uiso calc R 1 . .
C C47 0.1897(3) 0.15558(19) -0.03641(17) 0.0455(7) Uani d . 1 . .
H H47A 0.2525 0.1796 -0.0712 0.055 Uiso calc R 1 . .
H H47B 0.1123 0.1797 -0.0510 0.055 Uiso calc R 1 . .
C C48 0.1678(3) 0.18238(17) 0.04343(16) 0.0355(6) Uani d . 1 . .
C C49 0.2289(3) 0.57610(17) 0.32173(16) 0.0349(6) Uani d . 1 . .
H H49A 0.1558 0.5686 0.3559 0.042 Uiso calc R 1 . .
C C50 0.2461(3) 0.65735(17) 0.31520(17) 0.0372(6) Uani d . 1 . .
H H50A 0.1856 0.7030 0.3446 0.045 Uiso calc R 1 . .
C C51 0.3534(3) 0.67103(17) 0.26491(17) 0.0354(6) Uani d . 1 . .
C C52 0.4413(3) 0.59957(18) 0.22479(18) 0.0424(7) Uani d . 1 . .
H H52A 0.5163 0.6051 0.1915 0.051 Uiso calc R 1 . .
C C53 0.4172(3) 0.52025(18) 0.23434(18) 0.0394(7) Uani d . 1 . .
H H53A 0.4772 0.4732 0.2066 0.047 Uiso calc R 1 . .
C C54 0.4488(4) 0.8688(2) 0.1743(3) 0.0765(13) Uani d . 1 . .
H H54A 0.4979 0.8839 0.1278 0.092 Uiso calc R 1 . .
C C55 0.4421(3) 0.7834(2) 0.1839(2) 0.0607(10) Uani d . 1 . .
H H55A 0.4841 0.7436 0.1448 0.073 Uiso calc R 1 . .
C C56 0.3716(3) 0.75945(17) 0.25284(19) 0.0408(7) Uani d . 1 . .
C C57 0.3143(4) 0.8218(2) 0.3081(2) 0.0612(10) Uani d . 1 . .
H H57A 0.2681 0.8083 0.3561 0.073 Uiso calc R 1 . .
C C58 0.3261(4) 0.9047(2) 0.2914(2) 0.0694(11) Uani d . 1 . .
H H58A 0.2853 0.9460 0.3293 0.083 Uiso calc R 1 . .
C C59 0.1759(3) -0.00021(17) 0.14963(16) 0.0369(6) Uani d . 1 . .
H H59A 0.2497 0.0096 0.1185 0.044 Uiso calc R 1 . .
C C60 0.1618(3) -0.08216(17) 0.15046(17) 0.0417(7) Uani d . 1 . .
H H60A 0.2245 -0.1253 0.1194 0.050 Uiso calc R 1 . .
C C61 0.0551(3) -0.10025(17) 0.19724(16) 0.0360(6) Uani d . 1 . .
C C62 -0.0371(3) -0.03130(18) 0.23823(18) 0.0419(7) Uani d . 1 . .
H H62A -0.1123 -0.0392 0.2690 0.050 Uiso calc R 1 . .
C C63 -0.0176(3) 0.04962(18) 0.23345(17) 0.0390(7) Uani d . 1 . .
H H63A -0.0818 0.0952 0.2609 0.047 Uiso calc R 1 . .
C C64 0.1173(5) -0.3399(2) 0.1670(2) 0.0687(12) Uani d . 1 . .
H H64A 0.1722 -0.3822 0.1322 0.082 Uiso calc R 1 . .
C C65 0.1234(4) -0.2547(2) 0.1534(2) 0.0609(10) Uani d . 1 . .
H H65A 0.1800 -0.2408 0.1099 0.073 Uiso calc R 1 . .
C C66 0.0447(3) -0.19095(17) 0.20522(19) 0.0428(7) Uani d . 1 . .
C C67 -0.0402(3) -0.2154(2) 0.2672(2) 0.0607(10) Uani d . 1 . .
H H67A -0.0962 -0.1745 0.3030 0.073 Uiso calc R 1 . .
C C68 -0.0408(4) -0.3015(2) 0.2753(3) 0.0711(12) Uani d . 1 . .
H H68A -0.0994 -0.3166 0.3170 0.085 Uiso calc R 1 . .
O O1W 0.09088(18) 0.45657(11) 0.25384(12) 0.0359(4) Uani d D 1 . .
O O1 0.3149(2) 0.33406(14) 0.41036(12) 0.0498(5) Uani d . 1 . .
O O2W 0.32075(18) 0.11468(11) 0.21618(13) 0.0378(5) Uani d D 1 . .
O O2 0.1408(2) 0.42768(13) 0.39911(11) 0.0422(5) Uani d . 1 . .
O O3 0.3283(2) 0.73172(15) 0.51250(15) 0.0641(7) Uani d . 1 . .
H H3B 0.2698 0.7695 0.5384 0.076(14) Uiso calc R 1 . .
O O3W 0.5549(3) 0.76744(16) 0.49078(15) 0.0607(6) Uani d D 1 . .
O O4 0.49211(18) 0.32622(12) 0.26334(13) 0.0439(5) Uani d . 1 . .
O O5 0.41074(17) 0.21987(11) 0.27557(12) 0.0370(4) Uani d . 1 . .
O O6 0.6261(2) -0.16739(13) 0.35175(13) 0.0607(7) Uani d . 1 . .
H H6B 0.5991 -0.1756 0.3977 0.091 Uiso calc R 1 . .
O O7 0.3518(2) 0.39828(13) 0.15010(11) 0.0449(5) Uani d . 1 . .
O O8 0.25547(16) 0.29964(11) 0.16721(10) 0.0310(4) Uani d . 1 . .
O O9 0.1681(2) 0.71282(13) -0.06079(13) 0.0542(6) Uani d . 1 . .
H H9A 0.0972 0.7271 -0.0661 0.081 Uiso calc R 1 . .
O O10 0.14550(16) 0.26964(11) 0.31179(10) 0.0293(4) Uani d . 1 . .
O O11 0.08385(19) 0.15314(12) 0.33458(11) 0.0370(4) Uani d . 1 . .
O O12 0.1411(2) -0.12635(12) 0.58313(12) 0.0458(5) Uani d . 1 . .
H H12A 0.0692 -0.1267 0.6059 0.069 Uiso calc R 1 . .
O O13 -0.01256(17) 0.35083(11) 0.20618(12) 0.0365(4) Uani d . 1 . .
O O14 -0.08821(18) 0.24205(11) 0.24648(12) 0.0402(5) Uani d . 1 . .
O O15 -0.2883(2) 0.74424(12) 0.21972(13) 0.0541(6) Uani d . 1 . .
H H15C -0.3147 0.7679 0.2611 0.081 Uiso calc R 1 . .
O O16 0.25669(19) 0.15830(12) 0.07359(11) 0.0389(5) Uani d . 1 . .
O O17 0.0615(2) 0.22751(13) 0.08142(12) 0.0473(5) Uani d . 1 . .
O O18 0.3466(3) -0.21394(14) -0.05109(16) 0.0708(7) Uani d . 1 . .
H H18B 0.2902 -0.2316 -0.0546 0.106 Uiso calc R 1 . .
H H2WA 0.371(3) 0.130(2) 0.231(2) 0.106 Uiso d D 1 . .
H H3WB 0.494(3) 0.748(3) 0.498(3) 0.106 Uiso d D 1 . .
H H1WA 0.043(4) 0.437(2) 0.240(3) 0.106 Uiso d D 1 . .
H H1WB 0.065(4) 0.5101(12) 0.246(3) 0.106 Uiso d D 1 . .
H H3WA 0.596(3) 0.733(3) 0.519(2) 0.106 Uiso d D 1 . .
H H2WB 0.353(4) 0.0615(12) 0.211(3) 0.106 Uiso d D 1 . .

loop_
_atom_site_aniso_label
_atom_site_aniso_U_11
_atom_site_aniso_U_22
_atom_site_aniso_U_33
_atom_site_aniso_U_12
_atom_site_aniso_U_13
_atom_site_aniso_U_23
Tm1 0.02738(6) 0.01615(5) 0.03496(7) -0.00853(4) -0.01254(5) 0.00258(4)
Tm2 0.02646(6) 0.01500(5) 0.03413(7) -0.00686(4) -0.01144(5) 0.00029(4)
N1 0.0337(12) 0.0206(11) 0.0457(14) -0.0097(9) -0.0153(11) 0.0017(9)
N2 0.0582(19) 0.0284(15) 0.119(3) -0.0187(14) -0.042(2) 0.0129(17)
N3 0.0385(13) 0.0215(11) 0.0381(13) -0.0103(10) -0.0154(10) 0.0022(9)
N4 0.087(2) 0.0300(15) 0.114(3) -0.0287(16) -0.072(2) 0.0198(17)
C1 0.0391(16) 0.0379(15) 0.0296(15) -0.0138(13) -0.0118(12) -0.0016(11)
C2 0.0403(17) 0.0452(18) 0.0412(17) -0.0114(14) -0.0050(14) -0.0132(13)
C3 0.0362(16) 0.0513(19) 0.054(2) -0.0176(15) -0.0059(14) -0.0078(15)
C4 0.0399(17) 0.0378(16) 0.0517(19) -0.0138(14) -0.0168(14) -0.0029(13)
C5 0.0407(17) 0.0363(16) 0.057(2) -0.0048(14) -0.0066(15) -0.0145(14)
C6 0.0337(16) 0.0455(17) 0.0459(18) -0.0127(14) -0.0050(13) -0.0070(14)
C7 0.0514(18) 0.0393(16) 0.0315(15) -0.0187(14) -0.0094(13) -0.0006(12)
C8 0.0460(17) 0.0338(15) 0.0385(16) -0.0243(14) -0.0084(14) 0.0011(12)
C9 0.0277(14) 0.0258(14) 0.064(2) -0.0035(11) -0.0231(14) 0.0018(13)
C10 0.071(2) 0.0279(15) 0.054(2) -0.0043(15) -0.0293(18) -0.0114(14)
C11 0.071(2) 0.0350(17) 0.0412(18) -0.0078(16) -0.0178(17) -0.0022(13)
C12 0.0441(17) 0.0265(14) 0.0440(17) -0.0096(13) -0.0132(14) -0.0016(12)
C13 0.065(2) 0.0352(16) 0.0412(18) -0.0131(15) -0.0142(16) -0.0080(13)
C14 0.057(2) 0.0365(16) 0.0399(17) -0.0118(15) -0.0148(15) 0.0037(13)
C15 0.0364(16) 0.0281(15) 0.090(3) -0.0102(13) -0.0308(17) 0.0073(15)
C16 0.0335(15) 0.0265(14) 0.0404(16) -0.0085(12) -0.0142(12) 0.0021(11)
C17 0.069(2) 0.0368(16) 0.0292(15) -0.0276(16) -0.0193(15) 0.0036(12)
C18 0.062(2) 0.059(2) 0.0337(17) -0.0393(18) -0.0098(15) -0.0007(14)
C19 0.0399(17) 0.0519(19) 0.0445(18) -0.0154(15) -0.0131(14) -0.0061(14)
C20 0.0484(18) 0.0317(15) 0.0390(16) -0.0148(13) -0.0207(14) 0.0006(12)
C21 0.0465(18) 0.0364(16) 0.0471(18) -0.0213(14) -0.0158(14) 0.0063(13)
C22 0.0504(18) 0.0337(15) 0.0472(18) -0.0170(14) -0.0225(15) 0.0048(13)
C23 0.106(3) 0.0359(17) 0.0385(18) -0.0356(19) -0.0250(19) 0.0053(13)
C24 0.0382(15) 0.0238(13) 0.0334(15) -0.0113(12) -0.0113(12) 0.0028(11)
C25 0.0550(18) 0.0313(15) 0.0361(16) -0.0218(14) -0.0247(14) 0.0092(12)
C26 0.0519(19) 0.0309(15) 0.0444(18) -0.0107(14) -0.0162(15) 0.0022(12)
C27 0.0453(17) 0.0399(16) 0.0355(16) -0.0164(14) -0.0092(13) 0.0061(13)
C28 0.0448(17) 0.0314(14) 0.0349(15) -0.0169(13) -0.0175(13) 0.0063(11)
C29 0.0410(17) 0.0380(16) 0.0421(17) -0.0108(13) -0.0117(14) 0.0044(13)
C30 0.0460(18) 0.0430(17) 0.0391(17) -0.0229(15) -0.0129(14) 0.0111(13)
C31 0.064(2) 0.0348(16) 0.0419(17) -0.0265(15) -0.0256(15) 0.0075(13)
C32 0.0303(14) 0.0212(12) 0.0367(15) -0.0102(11) -0.0096(11) 0.0039(10)
C33 0.0268(13) 0.0241(13) 0.0411(16) -0.0035(11) -0.0128(12) -0.0044(11)
C34 0.0420(17) 0.0319(15) 0.0365(16) -0.0052(13) -0.0077(13) -0.0104(12)
C35 0.0502(18) 0.0350(16) 0.0363(16) -0.0146(14) -0.0122(14) 0.0024(12)
C36 0.0421(17) 0.0239(13) 0.0491(18) -0.0073(12) -0.0188(14) -0.0039(12)
C37 0.0460(17) 0.0325(15) 0.0376(16) -0.0040(13) -0.0127(14) -0.0109(12)
C38 0.0383(16) 0.0306(15) 0.0373(16) -0.0050(12) -0.0095(13) -0.0003(12)
C39 0.0295(14) 0.0245(13) 0.0526(18) -0.0059(11) -0.0125(13) -0.0018(12)
C40 0.0305(14) 0.0233(13) 0.0342(15) -0.0064(11) -0.0142(11) -0.0032(10)
C41 0.0494(18) 0.0352(15) 0.0292(15) -0.0127(14) -0.0083(13) -0.0032(12)
C42 0.0472(18) 0.0412(17) 0.0393(17) -0.0210(14) -0.0114(14) -0.0020(13)
C43 0.0479(18) 0.0408(17) 0.0487(19) -0.0148(15) -0.0148(15) -0.0014(14)
C44 0.055(2) 0.0364(17) 0.0451(18) -0.0163(15) -0.0087(15) -0.0047(13)
C45 0.051(2) 0.0486(19) 0.054(2) -0.0241(16) -0.0103(16) -0.0090(15)
C46 0.0425(17) 0.0482(19) 0.0449(18) -0.0119(15) -0.0128(14) -0.0088(14)
C47 0.064(2) 0.0355(16) 0.0349(17) -0.0086(15) -0.0172(15) -0.0005(12)
C48 0.0492(18) 0.0203(13) 0.0374(16) -0.0139(13) -0.0110(14) 0.0043(11)
C49 0.0378(15) 0.0284(14) 0.0399(16) -0.0125(12) -0.0111(13) 0.0010(11)
C50 0.0416(16) 0.0224(13) 0.0491(18) -0.0081(12) -0.0156(14) -0.0032(12)
C51 0.0382(15) 0.0238(13) 0.0538(18) -0.0127(12) -0.0249(14) 0.0044(12)
C52 0.0346(16) 0.0271(14) 0.065(2) -0.0129(12) -0.0104(14) 0.0025(13)
C53 0.0334(15) 0.0248(14) 0.0591(19) -0.0094(12) -0.0094(14) -0.0048(13)
C54 0.049(2) 0.042(2) 0.125(4) -0.0209(18) -0.007(2) 0.022(2)
C55 0.0457(19) 0.0301(17) 0.093(3) -0.0131(15) -0.0008(19) 0.0034(17)
C56 0.0402(16) 0.0247(14) 0.066(2) -0.0128(12) -0.0272(15) 0.0069(13)
C57 0.100(3) 0.0370(18) 0.061(2) -0.033(2) -0.031(2) 0.0006(16)
C58 0.105(3) 0.0378(19) 0.085(3) -0.031(2) -0.045(3) -0.0033(19)
C59 0.0461(17) 0.0231(13) 0.0394(16) -0.0110(12) -0.0090(13) 0.0015(11)
C60 0.0565(19) 0.0214(13) 0.0451(18) -0.0064(13) -0.0167(15) -0.0016(12)
C61 0.0498(17) 0.0236(13) 0.0460(17) -0.0144(13) -0.0285(14) 0.0059(12)
C62 0.0390(16) 0.0290(15) 0.062(2) -0.0155(13) -0.0171(15) 0.0037(13)
C63 0.0368(16) 0.0258(14) 0.0568(19) -0.0117(12) -0.0138(14) -0.0023(12)
C64 0.125(4) 0.0310(18) 0.076(3) -0.024(2) -0.064(3) -0.0006(17)
C65 0.111(3) 0.0334(17) 0.056(2) -0.029(2) -0.043(2) 0.0029(15)
C66 0.0561(19) 0.0223(14) 0.066(2) -0.0139(13) -0.0405(17) 0.0077(13)
C67 0.0432(19) 0.0324(17) 0.110(3) -0.0163(15) -0.026(2) 0.0129(18)
C68 0.054(2) 0.0326(19) 0.137(4) -0.0223(17) -0.041(2) 0.023(2)
O1W 0.0384(11) 0.0197(9) 0.0562(13) -0.0066(8) -0.0254(10) 0.0007(9)
O1 0.0571(14) 0.0420(12) 0.0500(13) -0.0083(11) -0.0180(11) -0.0107(10)
O2W 0.0375(11) 0.0179(9) 0.0633(14) -0.0048(8) -0.0257(10) -0.0008(9)
O2 0.0478(12) 0.0455(12) 0.0401(12) -0.0209(10) -0.0154(10) 0.0009(9)
O3 0.0513(15) 0.0436(13) 0.097(2) -0.0222(12) -0.0063(14) -0.0164(13)
O3W 0.0616(17) 0.0551(15) 0.0695(17) -0.0239(13) -0.0238(14) 0.0154(12)
O4 0.0340(11) 0.0228(10) 0.0764(15) -0.0097(8) -0.0205(10) 0.0101(9)
O5 0.0328(10) 0.0219(9) 0.0636(13) -0.0068(8) -0.0243(10) -0.0044(8)
O6 0.098(2) 0.0268(11) 0.0549(14) -0.0243(12) -0.0125(13) -0.0026(10)
O7 0.0610(14) 0.0500(13) 0.0398(12) -0.0395(11) -0.0151(10) 0.0040(9)
O8 0.0324(10) 0.0223(9) 0.0391(11) -0.0116(8) -0.0094(8) 0.0037(7)
O9 0.0600(15) 0.0348(12) 0.0775(17) -0.0145(11) -0.0355(13) 0.0054(11)
O10 0.0331(10) 0.0217(9) 0.0342(10) -0.0115(8) -0.0101(8) 0.0062(7)
O11 0.0507(12) 0.0323(10) 0.0390(11) -0.0254(9) -0.0175(9) 0.0063(8)
O12 0.0526(13) 0.0313(11) 0.0533(13) -0.0184(10) -0.0128(10) 0.0112(9)
O13 0.0279(10) 0.0220(9) 0.0616(13) -0.0067(8) -0.0152(9) -0.0042(8)
O14 0.0329(10) 0.0187(9) 0.0632(14) -0.0051(8) -0.0085(10) 0.0011(8)
O15 0.0805(17) 0.0238(10) 0.0616(15) -0.0150(11) -0.0258(13) -0.0016(10)
O16 0.0413(12) 0.0358(11) 0.0430(12) -0.0147(9) -0.0128(9) -0.0028(9)
O17 0.0506(13) 0.0418(12) 0.0420(12) 0.0038(10) -0.0190(10) -0.0069(9)
O18 0.0747(18) 0.0339(13) 0.108(2) -0.0175(12) -0.0288(16) -0.0068(13)

loop_
_atom_type_symbol
_atom_type_description
_atom_type_scat_dispersion_real
_atom_type_scat_dispersion_imag
_atom_type_scat_source
C C 0.0033 0.0016 'International Tables Vol C Tables 4.2.6.8 and 6.1.1.4'
H H 0.0000 0.0000 'International Tables Vol C Tables 4.2.6.8 and 6.1.1.4'
N N 0.0061 0.0033 'International Tables Vol C Tables 4.2.6.8 and 6.1.1.4'
O O 0.0106 0.0060 'International Tables Vol C Tables 4.2.6.8 and 6.1.1.4'
Tm Tm -0.3139 5.2483 'International Tables Vol C Tables 4.2.6.8 and 6.1.1.4'

loop_
_geom_angle_atom_site_label_1
_geom_angle_atom_site_label_2
_geom_angle_atom_site_label_3
_geom_angle_site_symmetry_1
_geom_angle_site_symmetry_3
_geom_angle
_geom_angle_publ_flag
O1W Tm1 O5 . . 145.81(6) ?
O1W Tm1 O10 . . 79.72(6) ?
O5 Tm1 O10 . . 73.62(6) ?
O1W Tm1 O4 . . 149.21(7) ?
O5 Tm1 O4 . . 54.84(6) ?
O10 Tm1 O4 . . 128.08(6) ?
O1W Tm1 O2 . . 74.82(7) ?
O5 Tm1 O2 . . 121.79(7) ?
O10 Tm1 O2 . . 83.43(6) ?
O4 Tm1 O2 . . 116.76(7) ?
O1W Tm1 O7 . . 78.28(8) ?
O5 Tm1 O7 . . 95.13(7) ?
O10 Tm1 O7 . . 117.18(6) ?
O4 Tm1 O7 . . 76.69(7) ?
O2 Tm1 O7 . . 142.29(7) ?
O1W Tm1 N1 . . 80.66(7) ?
O5 Tm1 N1 . . 130.63(7) ?
O10 Tm1 N1 . . 153.56(7) ?
O4 Tm1 N1 . . 75.96(7) ?
O2 Tm1 N1 . . 74.43(7) ?
O7 Tm1 N1 . . 75.54(7) ?
O1W Tm1 O8 . . 73.93(6) ?
O5 Tm1 O8 . . 75.66(6) ?
O10 Tm1 O8 . . 65.26(6) ?
O4 Tm1 O8 . . 103.72(7) ?
O2 Tm1 O8 . . 138.88(6) ?
O7 Tm1 O8 . . 52.23(6) ?
N1 Tm1 O8 . . 125.07(6) ?
O1W Tm1 O1 . . 127.14(7) ?
O5 Tm1 O1 . . 75.11(7) ?
O10 Tm1 O1 . . 91.31(7) ?
O4 Tm1 O1 . . 71.38(7) ?
O2 Tm1 O1 . . 52.36(7) ?
O7 Tm1 O1 . . 146.35(7) ?
N1 Tm1 O1 . . 86.54(7) ?
O8 Tm1 O1 . . 146.70(6) ?
O1W Tm1 C16 . . 164.15(8) ?
O5 Tm1 C16 . . 27.68(7) ?
O10 Tm1 C16 . . 100.75(7) ?
O4 Tm1 C16 . . 27.35(7) ?
O2 Tm1 C16 . . 121.03(8) ?
O7 Tm1 C16 . . 87.61(8) ?
N1 Tm1 C16 . . 102.96(7) ?
O8 Tm1 C16 . . 91.76(7) ?
O1 Tm1 C16 . . 68.69(8) ?
O1W Tm1 C8 . . 101.08(8) ?
O5 Tm1 C8 . . 99.60(8) ?
O10 Tm1 C8 . . 89.28(7) ?
O4 Tm1 C8 . . 93.09(8) ?
O2 Tm1 C8 . . 26.29(8) ?
O7 Tm1 C8 . . 152.56(7) ?
N1 Tm1 C8 . . 77.29(7) ?
O8 Tm1 C8 . . 154.49(6) ?
O1 Tm1 C8 . . 26.25(8) ?
C16 Tm1 C8 . . 94.77(9) ?
O1W Tm1 C24 . . 72.60(8) ?
O5 Tm1 C24 . . 86.92(7) ?
O10 Tm1 C24 . . 91.46(7) ?
O4 Tm1 C24 . . 91.64(8) ?
O2 Tm1 C24 . . 147.41(8) ?
O7 Tm1 C24 . . 25.74(6) ?
N1 Tm1 C24 . . 99.40(7) ?
O8 Tm1 C24 . . 26.63(6) ?
O1 Tm1 C24 . . 160.22(8) ?
C16 Tm1 C24 . . 91.56(8) ?
C8 Tm1 C24 . . 173.38(8) ?
O8 Tm2 O2W . . 78.47(6) ?
O8 Tm2 O14 . . 129.34(6) ?
O2W Tm2 O14 . . 143.01(7) ?
O8 Tm2 O13 . . 75.23(6) ?
O2W Tm2 O13 . . 148.01(6) ?
O14 Tm2 O13 . . 54.77(6) ?
O8 Tm2 O16 . . 79.84(6) ?
O2W Tm2 O16 . . 75.44(7) ?
O14 Tm2 O16 . . 127.30(7) ?
O13 Tm2 O16 . . 116.74(7) ?
O8 Tm2 O17 . . 99.41(7) ?
O2W Tm2 O17 . . 127.36(7) ?
O14 Tm2 O17 . . 77.18(7) ?
O13 Tm2 O17 . . 75.29(7) ?
O16 Tm2 O17 . . 52.89(7) ?
O8 Tm2 O10 . . 66.82(6) ?
O2W Tm2 O10 . . 77.23(6) ?
O14 Tm2 O10 . . 91.41(6) ?
O13 Tm2 O10 . . 75.88(6) ?
O16 Tm2 O10 . . 140.30(6) ?
O17 Tm2 O10 . . 150.44(6) ?
O8 Tm2 O11 . . 115.68(6) ?
O2W Tm2 O11 . . 72.88(7) ?
O14 Tm2 O11 . . 72.62(7) ?
O13 Tm2 O11 . . 102.67(7) ?
O16 Tm2 O11 . . 140.41(6) ?
O17 Tm2 O11 . . 143.35(7) ?
O10 Tm2 O11 . . 51.40(5) ?
O8 Tm2 N3 . . 153.26(7) ?
O2W Tm2 N3 . . 82.95(7) ?
O14 Tm2 N3 . . 76.24(7) ?
O13 Tm2 N3 . . 127.58(7) ?
O16 Tm2 N3 . . 76.97(7) ?
O17 Tm2 N3 . . 76.90(7) ?
O10 Tm2 N3 . . 127.23(6) ?
O11 Tm2 N3 . . 76.15(6) ?
O8 Tm2 C40 . . 102.52(7) ?
O2W Tm2 C40 . . 158.42(8) ?
O14 Tm2 C40 . . 27.26(6) ?
O13 Tm2 C40 . . 27.52(6) ?
O16 Tm2 C40 . . 126.11(7) ?
O17 Tm2 C40 . . 74.05(7) ?
O10 Tm2 C40 . . 83.34(7) ?
O11 Tm2 C40 . . 87.71(7) ?
N3 Tm2 C40 . . 101.83(7) ?
O8 Tm2 C48 . . 91.32(7) ?
O2W Tm2 C48 . . 101.03(8) ?
O14 Tm2 C48 . . 101.85(8) ?
O13 Tm2 C48 . . 97.49(8) ?
O16 Tm2 C48 . . 26.45(8) ?
O17 Tm2 C48 . . 26.57(8) ?
O10 Tm2 C48 . . 158.07(6) ?
O11 Tm2 C48 . . 149.54(6) ?
N3 Tm2 C48 . . 73.48(7) ?
C40 Tm2 C48 . . 100.49(8) ?
O8 Tm2 C32 . . 90.63(6) ?
O2W Tm2 C32 . . 70.55(8) ?
O14 Tm2 C32 . . 83.79(7) ?
O13 Tm2 C32 . . 91.73(7) ?
O16 Tm2 C32 . . 145.88(7) ?
O17 Tm2 C32 . . 160.80(7) ?
O10 Tm2 C32 . . 26.07(6) ?
O11 Tm2 C32 . . 25.62(6) ?
N3 Tm2 C32 . . 101.17(7) ?
C40 Tm2 C32 . . 87.87(7) ?
C48 Tm2 C32 . . 170.78(8) ?
C49 N1 C53 . . 116.6(2) ?
C49 N1 Tm1 . . 124.20(17) ?
C53 N1 Tm1 . . 118.95(17) ?
C58 N2 C54 . . 115.5(3) ?
C59 N3 C63 . . 116.5(2) ?
C59 N3 Tm2 . . 121.19(17) ?
C63 N3 Tm2 . . 122.16(18) ?
C64 N4 C68 . . 116.6(3) ?
C2 C1 C6 . . 117.5(3) ?
C2 C1 C7 . . 122.4(3) ?
C6 C1 C7 . . 120.1(3) ?
C1 C2 C3 . . 121.3(3) ?
C1 C2 H2A . . 119.4 ?
C3 C2 H2A . . 119.4 ?
C4 C3 C2 . . 120.0(3) ?
C4 C3 H3A . . 120.0 ?
C2 C3 H3A . . 120.0 ?
C3 C4 C5 . . 119.8(3) ?
C3 C4 O3 . . 118.5(3) ?
C5 C4 O3 . . 121.7(3) ?
C4 C5 C6 . . 120.2(3) ?
C4 C5 H5A . . 119.9 ?
C6 C5 H5A . . 119.9 ?
C5 C6 C1 . . 121.3(3) ?
C5 C6 H6A . . 119.4 ?
C1 C6 H6A . . 119.4 ?
C8 C7 C1 . . 111.4(2) ?
C8 C7 H7A . . 109.3 ?
C1 C7 H7A . . 109.3 ?
C8 C7 H7B . . 109.3 ?
C1 C7 H7B . . 109.3 ?
H7A C7 H7B . . 108.0 ?
O1 C8 O2 . . 119.3(3) ?
O1 C8 C7 . . 121.3(3) ?
O2 C8 C7 . . 119.4(3) ?
O1 C8 Tm1 . . 63.51(16) ?
O2 C8 Tm1 . . 56.39(15) ?
C7 C8 Tm1 . . 169.35(19) ?
C10 C9 C14 . . 117.1(3) ?
C10 C9 C15 . . 121.9(3) ?
C14 C9 C15 . . 121.0(3) ?
C9 C10 C11 . . 122.1(3) ?
C9 C10 H10A . . 119.0 ?
C11 C10 H10A . . 119.0 ?
C12 C11 C10 . . 119.2(3) ?
C12 C11 H11A . . 120.4 ?
C10 C11 H11A . . 120.4 ?
C13 C12 O6 . . 117.8(3) ?
C13 C12 C11 . . 119.7(3) ?
O6 C12 C11 . . 122.5(3) ?
C12 C13 C14 . . 120.3(3) ?
C12 C13 H13A . . 119.9 ?
C14 C13 H13A . . 119.9 ?
C13 C14 C9 . . 121.6(3) ?
C13 C14 H14A . . 119.2 ?
C9 C14 H14A . . 119.2 ?
C9 C15 C16 . . 115.4(2) ?
C9 C15 H15A . . 108.4 ?
C16 C15 H15A . . 108.4 ?
C9 C15 H15B . . 108.4 ?
C16 C15 H15B . . 108.4 ?
H15A C15 H15B . . 107.5 ?
O4 C16 O5 . . 120.3(2) ?
O4 C16 C15 . . 119.3(2) ?
O5 C16 C15 . . 120.4(2) ?
O4 C16 Tm1 . . 60.58(14) ?
O5 C16 Tm1 . . 60.33(13) ?
C15 C16 Tm1 . . 170.5(2) ?
C18 C17 C22 . . 118.3(3) ?
C18 C17 C23 . . 120.8(3) ?
C22 C17 C23 . . 120.9(3) ?
C17 C18 C19 . . 121.3(3) ?
C17 C18 H18A . . 119.3 ?
C19 C18 H18A . . 119.3 ?
C20 C19 C18 . . 119.9(3) ?
C20 C19 H19A . . 120.1 ?
C18 C19 H19A . . 120.1 ?
O9 C20 C21 . . 118.0(3) ?
O9 C20 C19 . . 122.7(3) ?
C21 C20 C19 . . 119.2(3) ?
C20 C21 C22 . . 120.3(3) ?
C20 C21 H21A . . 119.9 ?
C22 C21 H21A . . 119.9 ?
C21 C22 C17 . . 121.0(3) ?
C21 C22 H22A . . 119.5 ?
C17 C22 H22A . . 119.5 ?
C24 C23 C17 . . 112.5(2) ?
C24 C23 H23A . . 109.1 ?
C17 C23 H23A . . 109.1 ?
C24 C23 H23B . . 109.1 ?
C17 C23 H23B . . 109.1 ?
H23A C23 H23B . . 107.8 ?
O7 C24 O8 . . 119.7(2) ?
O7 C24 C23 . . 120.2(2) ?
O8 C24 C23 . . 120.2(2) ?
O7 C24 Tm1 . . 56.50(14) ?
O8 C24 Tm1 . . 63.62(14) ?
C23 C24 Tm1 . . 171.5(2) ?
C30 C25 C26 . . 118.3(2) ?
C30 C25 C31 . . 119.7(3) ?
C26 C25 C31 . . 122.1(3) ?
C25 C26 C27 . . 120.9(3) ?
C25 C26 H26A . . 119.5 ?
C27 C26 H26A . . 119.5 ?
C28 C27 C26 . . 119.8(3) ?
C28 C27 H27A . . 120.1 ?
C26 C27 H27A . . 120.1 ?
C27 C28 O12 . . 122.2(3) ?
C27 C28 C29 . . 120.2(3) ?
O12 C28 C29 . . 117.5(3) ?
C30 C29 C28 . . 119.2(3) ?
C30 C29 H29A . . 120.4 ?
C28 C29 H29A . . 120.4 ?
C25 C30 C29 . . 121.6(3) ?
C25 C30 H30A . . 119.2 ?
C29 C30 H30A . . 119.2 ?
C32 C31 C25 . . 114.9(2) ?
C32 C31 H31A . . 108.5 ?
C25 C31 H31A . . 108.5 ?
C32 C31 H31B . . 108.5 ?
C25 C31 H31B . . 108.5 ?
H31A C31 H31B . . 107.5 ?
O11 C32 O10 . . 119.0(2) ?
O11 C32 C31 . . 122.7(2) ?
O10 C32 C31 . . 118.3(2) ?
O11 C32 Tm2 . . 60.65(13) ?
O10 C32 Tm2 . . 59.41(13) ?
C31 C32 Tm2 . . 169.0(2) ?
C38 C33 C34 . . 117.5(2) ?
C38 C33 C39 . . 121.6(3) ?
C34 C33 C39 . . 120.9(2) ?
C35 C34 C33 . . 121.5(3) ?
C35 C34 H34A . . 119.2 ?
C33 C34 H34A . . 119.2 ?
C34 C35 C36 . . 120.3(3) ?
C34 C35 H35A . . 119.8 ?
C36 C35 H35A . . 119.8 ?
O15 C36 C37 . . 123.4(3) ?
O15 C36 C35 . . 117.6(3) ?
C37 C36 C35 . . 119.1(3) ?
C36 C37 C38 . . 120.0(3) ?
C36 C37 H37A . . 120.0 ?
C38 C37 H37A . . 120.0 ?
C33 C38 C37 . . 121.6(3) ?
C33 C38 H38A . . 119.2 ?
C37 C38 H38A . . 119.2 ?
C40 C39 C33 . . 115.6(2) ?
C40 C39 H39A . . 108.4 ?
C33 C39 H39A . . 108.4 ?
C40 C39 H39B . . 108.4 ?
C33 C39 H39B . . 108.4 ?
H39A C39 H39B . . 107.4 ?
O14 C40 O13 . . 118.7(2) ?
O14 C40 C39 . . 119.2(2) ?
O13 C40 C39 . . 122.1(2) ?
O14 C40 Tm2 . . 58.79(13) ?
O13 C40 Tm2 . . 59.94(13) ?
C39 C40 Tm2 . . 176.85(18) ?
C46 C41 C42 . . 117.3(3) ?
C46 C41 C47 . . 120.7(3) ?
C42 C41 C47 . . 122.0(3) ?
C43 C42 C41 . . 121.6(3) ?
C43 C42 H42A . . 119.2 ?
C41 C42 H42A . . 119.2 ?
C44 C43 C42 . . 120.0(3) ?
C44 C43 H43A . . 120.0 ?
C42 C43 H43A . . 120.0 ?
O18 C44 C43 . . 117.8(3) ?
O18 C44 C45 . . 122.6(3) ?
C43 C44 C45 . . 119.5(3) ?
C44 C45 C46 . . 120.1(3) ?
C44 C45 H45A . . 119.9 ?
C46 C45 H45A . . 119.9 ?
C45 C46 C41 . . 121.5(3) ?
C45 C46 H46A . . 119.2 ?
C41 C46 H46A . . 119.2 ?
C48 C47 C41 . . 112.1(2) ?
C48 C47 H47A . . 109.2 ?
C41 C47 H47A . . 109.2 ?
C48 C47 H47B . . 109.2 ?
C41 C47 H47B . . 109.2 ?
H47A C47 H47B . . 107.9 ?
O16 C48 O17 . . 118.9(3) ?
O16 C48 C47 . . 119.8(3) ?
O17 C48 C47 . . 121.3(3) ?
O16 C48 Tm2 . . 57.69(14) ?
O17 C48 Tm2 . . 61.65(15) ?
C47 C48 Tm2 . . 172.08(18) ?
N1 C49 C50 . . 123.5(3) ?
N1 C49 H49A . . 118.3 ?
C50 C49 H49A . . 118.3 ?
C49 C50 C51 . . 119.9(3) ?
C49 C50 H50A . . 120.1 ?
C51 C50 H50A . . 120.1 ?
C50 C51 C52 . . 117.0(2) ?
C50 C51 C56 . . 121.3(3) ?
C52 C51 C56 . . 121.7(3) ?
C53 C52 C51 . . 119.7(3) ?
C53 C52 H52A . . 120.1 ?
C51 C52 H52A . . 120.1 ?
N1 C53 C52 . . 123.3(3) ?
N1 C53 H53A . . 118.4 ?
C52 C53 H53A . . 118.4 ?
N2 C54 C55 . . 125.0(4) ?
N2 C54 H54A . . 117.5 ?
C55 C54 H54A . . 117.5 ?
C56 C55 C54 . . 118.3(4) ?
C56 C55 H55A . . 120.9 ?
C54 C55 H55A . . 120.9 ?
C57 C56 C55 . . 117.1(3) ?
C57 C56 C51 . . 122.0(3) ?
C55 C56 C51 . . 120.8(3) ?
C58 C57 C56 . . 119.3(4) ?
C58 C57 H57A . . 120.4 ?
C56 C57 H57A . . 120.4 ?
N2 C58 C57 . . 124.7(4) ?
N2 C58 H58A . . 117.6 ?
C57 C58 H58A . . 117.6 ?
N3 C59 C60 . . 123.2(3) ?
N3 C59 H59A . . 118.4 ?
C60 C59 H59A . . 118.4 ?
C61 C60 C59 . . 120.4(3) ?
C61 C60 H60A . . 119.8 ?
C59 C60 H60A . . 119.8 ?
C62 C61 C60 . . 116.4(2) ?
C62 C61 C66 . . 122.6(3) ?
C60 C61 C66 . . 120.9(3) ?
C61 C62 C63 . . 120.0(3) ?
C61 C62 H62A . . 120.0 ?
C63 C62 H62A . . 120.0 ?
N3 C63 C62 . . 123.4(3) ?
N3 C63 H63A . . 118.3 ?
C62 C63 H63A . . 118.3 ?
N4 C64 C65 . . 123.4(4) ?
N4 C64 H64A . . 118.3 ?
C65 C64 H64A . . 118.3 ?
C66 C65 C64 . . 119.4(4) ?
C66 C65 H65A . . 120.3 ?
C64 C65 H65A . . 120.3 ?
C67 C66 C65 . . 117.3(3) ?
C67 C66 C61 . . 120.9(3) ?
C65 C66 C61 . . 121.7(3) ?
C66 C67 C68 . . 119.1(4) ?
C66 C67 H67A . . 120.4 ?
C68 C67 H67A . . 120.4 ?
N4 C68 C67 . . 124.0(4) ?
N4 C68 H68A . . 118.0 ?
C67 C68 H68A . . 118.0 ?
Tm1 O1W H1WA . . 122(3) ?
Tm1 O1W H1WB . . 133(3) ?
H1WA O1W H1WB . . 104(3) ?
C8 O1 Tm1 . . 90.25(18) ?
Tm2 O2W H2WA . . 125(3) ?
Tm2 O2W H2WB . . 131(3) ?
H2WA O2W H2WB . . 104(3) ?
C8 O2 Tm1 . . 97.32(18) ?
C4 O3 H3B . . 109.5 ?
H3WB O3W H3WA . . 102(2) ?
C16 O4 Tm1 . . 92.07(16) ?
C16 O5 Tm1 . . 91.99(15) ?
C12 O6 H6B . . 109.5 ?
C24 O7 Tm1 . . 97.75(16) ?
C24 O8 Tm2 . . 153.90(17) ?
C24 O8 Tm1 . . 89.75(15) ?
Tm2 O8 Tm1 . . 114.13(7) ?
C20 O9 H9A . . 109.5 ?
C32 O10 Tm1 . . 142.22(17) ?
C32 O10 Tm2 . . 94.52(15) ?
Tm1 O10 Tm2 . . 113.79(7) ?
C32 O11 Tm2 . . 93.73(15) ?
C28 O12 H12A . . 109.5 ?
C40 O13 Tm2 . . 92.53(14) ?
C40 O14 Tm2 . . 93.96(15) ?
C36 O15 H15C . . 109.5 ?
C48 O16 Tm2 . . 95.86(17) ?
C48 O17 Tm2 . . 91.78(17) ?
C44 O18 H18B . . 109.5 ?

loop_
_geom_bond_atom_site_label_1
_geom_bond_atom_site_label_2
_geom_bond_site_symmetry_2
_geom_bond_distance
_geom_bond_publ_flag
Tm1 O1W . 2.3429(18) ?
Tm1 O5 . 2.3588(17) ?
Tm1 O10 . 2.3621(16) ?
Tm1 O4 . 2.3648(19) ?
Tm1 O2 . 2.372(2) ?
Tm1 O7 . 2.3866(19) ?
Tm1 N1 . 2.507(2) ?
Tm1 O8 . 2.5406(18) ?
Tm1 O1 . 2.528(2) ?
Tm1 C16 . 2.713(3) ?
Tm1 C8 . 2.825(3) ?
Tm1 C24 . 2.836(3) ?
Tm2 O8 . 2.3052(16) ?
Tm2 O2W . 2.3454(18) ?
Tm2 O14 . 2.3470(19) ?
Tm2 O13 . 2.3719(17) ?
Tm2 O16 . 2.3875(19) ?
Tm2 O17 . 2.474(2) ?
Tm2 O10 . 2.4947(17) ?
Tm2 O11 . 2.5235(18) ?
Tm2 N3 . 2.525(2) ?
Tm2 C40 . 2.738(3) ?
Tm2 C48 . 2.810(3) ?
Tm2 C32 . 2.889(3) ?
N1 C49 . 1.335(3) ?
N1 C53 . 1.341(3) ?
N2 C58 . 1.313(5) ?
N2 C54 . 1.314(5) ?
N3 C59 . 1.338(3) ?
N3 C63 . 1.337(3) ?
N4 C64 . 1.326(5) ?
N4 C68 . 1.331(5) ?
C1 C2 . 1.381(4) ?
C1 C6 . 1.389(4) ?
C1 C7 . 1.514(4) ?
C2 C3 . 1.387(4) ?
C2 H2A . 0.9300 ?
C3 C4 . 1.367(4) ?
C3 H3A . 0.9300 ?
C4 C5 . 1.371(4) ?
C4 O3 . 1.380(3) ?
C5 C6 . 1.376(4) ?
C5 H5A . 0.9300 ?
C6 H6A . 0.9300 ?
C7 C8 . 1.506(4) ?
C7 H7A . 0.9700 ?
C7 H7B . 0.9700 ?
C8 O1 . 1.249(4) ?
C8 O2 . 1.261(3) ?
C9 C10 . 1.374(4) ?
C9 C14 . 1.383(4) ?
C9 C15 . 1.504(4) ?
C10 C11 . 1.384(4) ?
C10 H10A . 0.9300 ?
C11 C12 . 1.375(4) ?
C11 H11A . 0.9300 ?
C12 C13 . 1.367(4) ?
C12 O6 . 1.373(3) ?
C13 C14 . 1.369(4) ?
C13 H13A . 0.9300 ?
C14 H14A . 0.9300 ?
C15 C16 . 1.508(4) ?
C15 H15A . 0.9700 ?
C15 H15B . 0.9700 ?
C16 O4 . 1.247(3) ?
C16 O5 . 1.261(3) ?
C17 C18 . 1.378(5) ?
C17 C22 . 1.387(4) ?
C17 C23 . 1.509(4) ?
C18 C19 . 1.388(4) ?
C18 H18A . 0.9300 ?
C19 C20 . 1.383(4) ?
C19 H19A . 0.9300 ?
C20 O9 . 1.365(3) ?
C20 C21 . 1.384(4) ?
C21 C22 . 1.381(4) ?
C21 H21A . 0.9300 ?
C22 H22A . 0.9300 ?
C23 C24 . 1.501(4) ?
C23 H23A . 0.9700 ?
C23 H23B . 0.9700 ?
C24 O7 . 1.243(3) ?
C24 O8 . 1.271(3) ?
C25 C30 . 1.375(4) ?
C25 C26 . 1.384(4) ?
C25 C31 . 1.510(4) ?
C26 C27 . 1.386(4) ?
C26 H26A . 0.9300 ?
C27 C28 . 1.370(4) ?
C27 H27A . 0.9300 ?
C28 O12 . 1.379(3) ?
C28 C29 . 1.384(4) ?
C29 C30 . 1.383(4) ?
C29 H29A . 0.9300 ?
C30 H30A . 0.9300 ?
C31 C32 . 1.500(4) ?
C31 H31A . 0.9700 ?
C31 H31B . 0.9700 ?
C32 O11 . 1.252(3) ?
C32 O10 . 1.274(3) ?
C33 C38 . 1.379(4) ?
C33 C34 . 1.389(4) ?
C33 C39 . 1.503(3) ?
C34 C35 . 1.371(4) ?
C34 H34A . 0.9300 ?
C35 C36 . 1.383(4) ?
C35 H35A . 0.9300 ?
C36 O15 . 1.363(3) ?
C36 C37 . 1.379(4) ?
C37 C38 . 1.385(4) ?
C37 H37A . 0.9300 ?
C38 H38A . 0.9300 ?
C39 C40 . 1.502(4) ?
C39 H39A . 0.9700 ?
C39 H39B . 0.9700 ?
C40 O14 . 1.257(3) ?
C40 O13 . 1.266(3) ?
C41 C46 . 1.389(4) ?
C41 C42 . 1.390(4) ?
C41 C47 . 1.513(4) ?
C42 C43 . 1.377(4) ?
C42 H42A . 0.9300 ?
C43 C44 . 1.378(4) ?
C43 H43A . 0.9300 ?
C44 O18 . 1.366(4) ?
C44 C45 . 1.379(5) ?
C45 C46 . 1.376(4) ?
C45 H45A . 0.9300 ?
C46 H46A . 0.9300 ?
C47 C48 . 1.506(4) ?
C47 H47A . 0.9700 ?
C47 H47B . 0.9700 ?
C48 O16 . 1.258(3) ?
C48 O17 . 1.258(3) ?
C49 C50 . 1.376(3) ?
C49 H49A . 0.9300 ?
C50 C51 . 1.382(4) ?
C50 H50A . 0.9300 ?
C51 C52 . 1.385(4) ?
C51 C56 . 1.492(3) ?
C52 C53 . 1.378(4) ?
C52 H52A . 0.9300 ?
C53 H53A . 0.9300 ?
C54 C55 . 1.394(4) ?
C54 H54A . 0.9300 ?
C55 C56 . 1.378(4) ?
C55 H55A . 0.9300 ?
C56 C57 . 1.377(4) ?
C57 C58 . 1.379(4) ?
C57 H57A . 0.9300 ?
C58 H58A . 0.9300 ?
C59 C60 . 1.383(4) ?
C59 H59A . 0.9300 ?
C60 C61 . 1.382(4) ?
C60 H60A . 0.9300 ?
C61 C62 . 1.382(4) ?
C61 C66 . 1.495(3) ?
C62 C63 . 1.385(4) ?
C62 H62A . 0.9300 ?
C63 H63A . 0.9300 ?
C64 C65 . 1.391(4) ?
C64 H64A . 0.9300 ?
C65 C66 . 1.382(5) ?
C65 H65A . 0.9300 ?
C66 C67 . 1.379(5) ?
C67 C68 . 1.384(4) ?
C67 H67A . 0.9300 ?
C68 H68A . 0.9300 ?
O1W H1WA . 0.84(5) ?
O1W H1WB . 0.830(18) ?
O2W H2WA . 0.83(4) ?
O2W H2WB . 0.824(18) ?
O3 H3B . 0.8200 ?
O3W H3WB . 0.84(4) ?
O3W H3WA . 0.85(4) ?
O6 H6B . 0.8200 ?
O9 H9A . 0.8200 ?
O12 H12A . 0.8200 ?
O15 H15C . 0.8200 ?
O18 H18B . 0.8200 ?

loop_
_geom_hbond_atom_site_label_D
_geom_hbond_atom_site_label_H
_geom_hbond_atom_site_label_A
_geom_hbond_site_symmetry_A
_geom_hbond_distance_DH
_geom_hbond_distance_HA
_geom_hbond_distance_DA
_geom_hbond_angle_DHA
O3 H3B O12 1_565 0.82 1.93 2.741(3) 168.8
O6 H6B O3W 1_545 0.82 1.86 2.646(3) 160.6
O9 H9A O17 2_565 0.82 1.86 2.677(3) 173.3
O12 H12A O11 2_556 0.82 1.94 2.752(3) 167.7
O15 H15C O6 1_465 0.82 1.90 2.717(3) 174.5
O18 H18B O9 1_545 0.82 1.95 2.766(3) 173.3
O2W H2WA O5 . 0.83(4) 1.99(2) 2.733(3) 150(4)
O2W H2WB N2 1_545 0.824(18) 2.04(2) 2.836(3) 164(4)
O3W H3WB O3 . 0.84(4) 1.97(4) 2.793(3) 166(4)
O1W H1WA O13 . 0.84(5) 1.95(2) 2.733(2) 157(4)
O1W H1WB N4 1_565 0.830(18) 1.961(18) 2.780(3) 169(4)
O3W H3WA O1 2_666 0.85(4) 1.93(4) 2.778(3) 174(5)

loop_
_geom_torsion_atom_site_label_1
_geom_torsion_atom_site_label_2
_geom_torsion_atom_site_label_3
_geom_torsion_atom_site_label_4
_geom_torsion_site_symmetry_1
_geom_torsion_site_symmetry_2
_geom_torsion_site_symmetry_3
_geom_torsion_site_symmetry_4
_geom_torsion
_geom_torsion_publ_flag
O1W Tm1 N1 C49 . . . . 51.7(2) ?
O5 Tm1 N1 C49 . . . . -143.8(2) ?
O10 Tm1 N1 C49 . . . . 9.2(3) ?
O4 Tm1 N1 C49 . . . . -148.5(2) ?
O2 Tm1 N1 C49 . . . . -25.0(2) ?
O7 Tm1 N1 C49 . . . . 131.9(2) ?
O8 Tm1 N1 C49 . . . . 114.5(2) ?
O1 Tm1 N1 C49 . . . . -76.8(2) ?
C16 Tm1 N1 C49 . . . . -144.0(2) ?
C8 Tm1 N1 C49 . . . . -52.0(2) ?
C24 Tm1 N1 C49 . . . . 122.2(2) ?
O1W Tm1 N1 C53 . . . . -122.7(2) ?
O5 Tm1 N1 C53 . . . . 41.8(2) ?
O10 Tm1 N1 C53 . . . . -165.26(18) ?
O4 Tm1 N1 C53 . . . . 37.1(2) ?
O2 Tm1 N1 C53 . . . . 160.6(2) ?
O7 Tm1 N1 C53 . . . . -42.5(2) ?
O8 Tm1 N1 C53 . . . . -60.0(2) ?
O1 Tm1 N1 C53 . . . . 108.8(2) ?
C16 Tm1 N1 C53 . . . . 41.5(2) ?
C8 Tm1 N1 C53 . . . . 133.6(2) ?
C24 Tm1 N1 C53 . . . . -52.3(2) ?
O8 Tm2 N3 C59 . . . . 0.1(3) ?
O2W Tm2 N3 C59 . . . . -46.1(2) ?
O14 Tm2 N3 C59 . . . . 164.7(2) ?
O13 Tm2 N3 C59 . . . . 144.43(19) ?
O16 Tm2 N3 C59 . . . . 30.6(2) ?
O17 Tm2 N3 C59 . . . . 85.0(2) ?
O10 Tm2 N3 C59 . . . . -114.1(2) ?
O11 Tm2 N3 C59 . . . . -120.1(2) ?
C40 Tm2 N3 C59 . . . . 155.3(2) ?
C48 Tm2 N3 C59 . . . . 57.7(2) ?
C32 Tm2 N3 C59 . . . . -114.6(2) ?
O8 Tm2 N3 C63 . . . . 174.94(19) ?
O2W Tm2 N3 C63 . . . . 128.8(2) ?
O14 Tm2 N3 C63 . . . . -20.4(2) ?
O13 Tm2 N3 C63 . . . . -40.7(2) ?
O16 Tm2 N3 C63 . . . . -154.6(2) ?
O17 Tm2 N3 C63 . . . . -100.2(2) ?
O10 Tm2 N3 C63 . . . . 60.7(2) ?
O11 Tm2 N3 C63 . . . . 54.8(2) ?
C40 Tm2 N3 C63 . . . . -29.8(2) ?
C48 Tm2 N3 C63 . . . . -127.4(2) ?
C32 Tm2 N3 C63 . . . . 60.3(2) ?
C6 C1 C2 C3 . . . . -1.3(5) ?
C7 C1 C2 C3 . . . . -179.4(3) ?
C1 C2 C3 C4 . . . . 0.9(5) ?
C2 C3 C4 C5 . . . . 0.4(5) ?
C2 C3 C4 O3 . . . . -179.5(3) ?
C3 C4 C5 C6 . . . . -1.3(5) ?
O3 C4 C5 C6 . . . . 178.6(3) ?
C4 C5 C6 C1 . . . . 0.9(5) ?
C2 C1 C6 C5 . . . . 0.4(5) ?
C7 C1 C6 C5 . . . . 178.6(3) ?
C2 C1 C7 C8 . . . . -47.3(4) ?
C6 C1 C7 C8 . . . . 134.6(3) ?
C1 C7 C8 O1 . . . . 96.2(3) ?
C1 C7 C8 O2 . . . . -81.5(3) ?
C1 C7 C8 Tm1 . . . . -17.7(13) ?
O1W Tm1 C8 O1 . . . . 173.82(15) ?
O5 Tm1 C8 O1 . . . . 21.19(16) ?
O10 Tm1 C8 O1 . . . . 94.44(16) ?
O4 Tm1 C8 O1 . . . . -33.66(16) ?
O2 Tm1 C8 O1 . . . . 171.0(3) ?
O7 Tm1 C8 O1 . . . . -100.3(2) ?
N1 Tm1 C8 O1 . . . . -108.52(17) ?
O8 Tm1 C8 O1 . . . . 98.0(2) ?
C16 Tm1 C8 O1 . . . . -6.29(17) ?
O1W Tm1 C8 O2 . . . . 2.85(16) ?
O5 Tm1 C8 O2 . . . . -149.78(15) ?
O10 Tm1 C8 O2 . . . . -76.53(15) ?
O4 Tm1 C8 O2 . . . . 155.37(15) ?
O7 Tm1 C8 O2 . . . . 88.7(2) ?
N1 Tm1 C8 O2 . . . . 80.51(16) ?
O8 Tm1 C8 O2 . . . . -73.0(2) ?
O1 Tm1 C8 O2 . . . . -171.0(3) ?
C16 Tm1 C8 O2 . . . . -177.26(15) ?
O1W Tm1 C8 C7 . . . . -67.1(12) ?
O5 Tm1 C8 C7 . . . . 140.3(12) ?
O10 Tm1 C8 C7 . . . . -146.4(12) ?
O4 Tm1 C8 C7 . . . . 85.5(12) ?
O2 Tm1 C8 C7 . . . . -69.9(12) ?
O7 Tm1 C8 C7 . . . . 18.8(13) ?
N1 Tm1 C8 C7 . . . . 10.6(12) ?
O8 Tm1 C8 C7 . . . . -142.9(11) ?
O1 Tm1 C8 C7 . . . . 119.1(12) ?
C16 Tm1 C8 C7 . . . . 112.8(12) ?
C14 C9 C10 C11 . . . . 1.3(5) ?
C15 C9 C10 C11 . . . . -178.9(3) ?
C9 C10 C11 C12 . . . . -0.5(5) ?
C10 C11 C12 C13 . . . . -0.6(5) ?
C10 C11 C12 O6 . . . . 179.1(3) ?
O6 C12 C13 C14 . . . . -178.8(3) ?
C11 C12 C13 C14 . . . . 0.8(5) ?
C12 C13 C14 C9 . . . . 0.0(5) ?
C10 C9 C14 C13 . . . . -1.0(5) ?
C15 C9 C14 C13 . . . . 179.1(3) ?
C10 C9 C15 C16 . . . . -96.8(4) ?
C14 C9 C15 C16 . . . . 83.1(4) ?
C9 C15 C16 O4 . . . . 172.4(3) ?
C9 C15 C16 O5 . . . . -5.9(4) ?
O1W Tm1 C16 O4 . . . . 92.1(3) ?
O5 Tm1 C16 O4 . . . . 170.9(3) ?
O10 Tm1 C16 O4 . . . . -177.66(17) ?
O2 Tm1 C16 O4 . . . . -88.90(18) ?
O7 Tm1 C16 O4 . . . . 65.12(17) ?
N1 Tm1 C16 O4 . . . . -9.45(18) ?
O8 Tm1 C16 O4 . . . . 117.20(17) ?
O1 Tm1 C16 O4 . . . . -90.47(18) ?
C8 Tm1 C16 O4 . . . . -87.49(17) ?
C24 Tm1 C16 O4 . . . . 90.56(17) ?
O1W Tm1 C16 O5 . . . . -78.8(3) ?
O10 Tm1 C16 O5 . . . . 11.43(17) ?
O4 Tm1 C16 O5 . . . . -170.9(3) ?
O2 Tm1 C16 O5 . . . . 100.19(16) ?
O7 Tm1 C16 O5 . . . . -105.80(16) ?
N1 Tm1 C16 O5 . . . . 179.63(16) ?
O8 Tm1 C16 O5 . . . . -53.71(16) ?
O1 Tm1 C16 O5 . . . . 98.62(17) ?
C8 Tm1 C16 O5 . . . . 101.60(16) ?
C24 Tm1 C16 O5 . . . . -80.35(16) ?
C22 C17 C18 C19 . . . . 0.5(4) ?
C23 C17 C18 C19 . . . . 179.4(3) ?
C17 C18 C19 C20 . . . . -0.2(4) ?
C18 C19 C20 O9 . . . . -179.8(3) ?
C18 C19 C20 C21 . . . . -0.3(4) ?
O9 C20 C21 C22 . . . . -179.9(3) ?
C19 C20 C21 C22 . . . . 0.6(4) ?
C20 C21 C22 C17 . . . . -0.3(4) ?
C18 C17 C22 C21 . . . . -0.2(4) ?
C23 C17 C22 C21 . . . . -179.1(3) ?
C18 C17 C23 C24 . . . . -78.8(4) ?
C22 C17 C23 C24 . . . . 100.2(4) ?
C17 C23 C24 O7 . . . . -46.5(4) ?
C17 C23 C24 O8 . . . . 132.5(3) ?
O1W Tm1 C24 O7 . . . . 99.21(18) ?
O5 Tm1 C24 O7 . . . . -108.54(18) ?
O10 Tm1 C24 O7 . . . . 177.96(18) ?
O4 Tm1 C24 O7 . . . . -53.88(18) ?
O2 Tm1 C24 O7 . . . . 97.9(2) ?
N1 Tm1 C24 O7 . . . . 22.17(19) ?
O8 Tm1 C24 O7 . . . . -172.1(3) ?
O1 Tm1 C24 O7 . . . . -84.1(3) ?
C16 Tm1 C24 O7 . . . . -81.24(18) ?
O1W Tm1 C24 O8 . . . . -88.74(15) ?
O5 Tm1 C24 O8 . . . . 63.52(15) ?
O10 Tm1 C24 O8 . . . . -9.99(15) ?
O4 Tm1 C24 O8 . . . . 118.18(15) ?
O2 Tm1 C24 O8 . . . . -90.04(18) ?
O7 Tm1 C24 O8 . . . . 172.1(3) ?
N1 Tm1 C24 O8 . . . . -165.78(14) ?
O1 Tm1 C24 O8 . . . . 88.0(3) ?
C16 Tm1 C24 O8 . . . . 90.81(15) ?
C30 C25 C26 C27 . . . . -0.9(4) ?
C31 C25 C26 C27 . . . . 178.0(3) ?
C25 C26 C27 C28 . . . . -0.4(5) ?
C26 C27 C28 O12 . . . . -179.0(3) ?
C26 C27 C28 C29 . . . . 1.2(4) ?
C27 C28 C29 C30 . . . . -0.6(4) ?
O12 C28 C29 C30 . . . . 179.6(3) ?
C26 C25 C30 C29 . . . . 1.5(4) ?
C31 C25 C30 C29 . . . . -177.4(3) ?
C28 C29 C30 C25 . . . . -0.8(5) ?
C30 C25 C31 C32 . . . . 75.9(4) ?
C26 C25 C31 C32 . . . . -103.0(3) ?
C25 C31 C32 O11 . . . . 11.5(4) ?
C25 C31 C32 O10 . . . . -167.8(3) ?
C25 C31 C32 Tm2 . . . . -93.1(9) ?
O8 Tm2 C32 O11 . . . . -168.37(16) ?
O2W Tm2 C32 O11 . . . . -90.83(16) ?
O14 Tm2 C32 O11 . . . . 62.11(16) ?
O13 Tm2 C32 O11 . . . . 116.39(16) ?
O16 Tm2 C32 O11 . . . . -95.71(18) ?
O17 Tm2 C32 O11 . . . . 69.7(3) ?
O10 Tm2 C32 O11 . . . . 168.3(3) ?
N3 Tm2 C32 O11 . . . . -12.51(17) ?
C40 Tm2 C32 O11 . . . . 89.13(16) ?
O8 Tm2 C32 O10 . . . . 23.34(15) ?
O2W Tm2 C32 O10 . . . . 100.88(15) ?
O14 Tm2 C32 O10 . . . . -106.19(15) ?
O13 Tm2 C32 O10 . . . . -51.90(15) ?
O16 Tm2 C32 O10 . . . . 96.00(17) ?
O17 Tm2 C32 O10 . . . . -98.6(2) ?
O11 Tm2 C32 O10 . . . . -168.3(3) ?
N3 Tm2 C32 O10 . . . . 179.20(14) ?
C40 Tm2 C32 O10 . . . . -79.16(15) ?
O8 Tm2 C32 C31 . . . . -57.4(9) ?
O2W Tm2 C32 C31 . . . . 20.1(9) ?
O14 Tm2 C32 C31 . . . . 173.0(9) ?
O13 Tm2 C32 C31 . . . . -132.7(9) ?
O16 Tm2 C32 C31 . . . . 15.2(9) ?
O17 Tm2 C32 C31 . . . . -179.4(8) ?
O10 Tm2 C32 C31 . . . . -80.8(9) ?
O11 Tm2 C32 C31 . . . . 110.9(9) ?
N3 Tm2 C32 C31 . . . . 98.4(9) ?
C40 Tm2 C32 C31 . . . . -159.9(9) ?
C38 C33 C34 C35 . . . . -0.3(4) ?
C39 C33 C34 C35 . . . . 179.3(3) ?
C33 C34 C35 C36 . . . . 0.3(5) ?
C34 C35 C36 O15 . . . . 179.9(3) ?
C34 C35 C36 C37 . . . . -0.2(5) ?
O15 C36 C37 C38 . . . . 180.0(3) ?
C35 C36 C37 C38 . . . . 0.0(4) ?
C34 C33 C38 C37 . . . . 0.2(4) ?
C39 C33 C38 C37 . . . . -179.4(3) ?
C36 C37 C38 C33 . . . . 0.0(4) ?
C38 C33 C39 C40 . . . . -114.8(3) ?
C34 C33 C39 C40 . . . . 65.6(4) ?
C33 C39 C40 O14 . . . . 172.5(2) ?
C33 C39 C40 O13 . . . . -8.7(4) ?
O8 Tm2 C40 O14 . . . . -170.72(15) ?
O2W Tm2 C40 O14 . . . . -80.5(2) ?
O13 Tm2 C40 O14 . . . . -178.4(3) ?
O16 Tm2 C40 O14 . . . . 102.81(16) ?
O17 Tm2 C40 O14 . . . . 92.92(16) ?
O10 Tm2 C40 O14 . . . . -106.30(16) ?
O11 Tm2 C40 O14 . . . . -54.91(16) ?
N3 Tm2 C40 O14 . . . . 20.42(17) ?
C48 Tm2 C40 O14 . . . . 95.54(16) ?
C32 Tm2 C40 O14 . . . . -80.55(16) ?
O8 Tm2 C40 O13 . . . . 7.68(16) ?
O2W Tm2 C40 O13 . . . . 97.9(2) ?
O14 Tm2 C40 O13 . . . . 178.4(3) ?
O16 Tm2 C40 O13 . . . . -78.79(16) ?
O17 Tm2 C40 O13 . . . . -88.68(16) ?
O10 Tm2 C40 O13 . . . . 72.10(15) ?
O11 Tm2 C40 O13 . . . . 123.49(15) ?
N3 Tm2 C40 O13 . . . . -161.18(15) ?
C48 Tm2 C40 O13 . . . . -86.06(16) ?
C32 Tm2 C40 O13 . . . . 97.85(15) ?
C46 C41 C42 C43 . . . . -0.4(4) ?
C47 C41 C42 C43 . . . . 177.4(3) ?
C41 C42 C43 C44 . . . . -1.5(5) ?
C42 C43 C44 O18 . . . . -178.6(3) ?
C42 C43 C44 C45 . . . . 2.3(5) ?
O18 C44 C45 C46 . . . . 179.7(3) ?
C43 C44 C45 C46 . . . . -1.3(5) ?
C44 C45 C46 C41 . . . . -0.6(5) ?
C42 C41 C46 C45 . . . . 1.4(4) ?
C47 C41 C46 C45 . . . . -176.4(3) ?
C46 C41 C47 C48 . . . . 106.9(3) ?
C42 C41 C47 C48 . . . . -70.8(4) ?
C41 C47 C48 O16 . . . . 59.2(4) ?
C41 C47 C48 O17 . . . . -119.7(3) ?
O8 Tm2 C48 O16 . . . . 63.74(15) ?
O2W Tm2 C48 O16 . . . . -14.77(16) ?
O14 Tm2 C48 O16 . . . . -165.51(14) ?
O13 Tm2 C48 O16 . . . . 139.02(15) ?
O17 Tm2 C48 O16 . . . . 172.4(3) ?
O10 Tm2 C48 O16 . . . . 68.4(3) ?
O11 Tm2 C48 O16 . . . . -89.7(2) ?
N3 Tm2 C48 O16 . . . . -93.92(15) ?
C40 Tm2 C48 O16 . . . . 166.73(15) ?
O8 Tm2 C48 O17 . . . . -108.62(16) ?
O2W Tm2 C48 O17 . . . . 172.86(16) ?
O14 Tm2 C48 O17 . . . . 22.12(17) ?
O13 Tm2 C48 O17 . . . . -33.35(16) ?
O16 Tm2 C48 O17 . . . . -172.4(3) ?
O10 Tm2 C48 O17 . . . . -103.9(2) ?
O11 Tm2 C48 O17 . . . . 97.9(2) ?
N3 Tm2 C48 O17 . . . . 93.71(17) ?
C40 Tm2 C48 O17 . . . . -5.64(17) ?
C53 N1 C49 C50 . . . . 1.5(4) ?
Tm1 N1 C49 C50 . . . . -173.0(2) ?
N1 C49 C50 C51 . . . . 0.2(4) ?
C49 C50 C51 C52 . . . . -2.0(4) ?
C49 C50 C51 C56 . . . . 176.2(3) ?
C50 C51 C52 C53 . . . . 2.1(4) ?
C56 C51 C52 C53 . . . . -176.0(3) ?
C49 N1 C53 C52 . . . . -1.4(4) ?
Tm1 N1 C53 C52 . . . . 173.5(2) ?
C51 C52 C53 N1 . . . . -0.5(5) ?
C58 N2 C54 C55 . . . . 2.3(6) ?
N2 C54 C55 C56 . . . . -1.2(6) ?
C54 C55 C56 C57 . . . . -1.2(5) ?
C54 C55 C56 C51 . . . . 175.7(3) ?
C50 C51 C56 C57 . . . . 26.3(4) ?
C52 C51 C56 C57 . . . . -155.6(3) ?
C50 C51 C56 C55 . . . . -150.5(3) ?
C52 C51 C56 C55 . . . . 27.6(4) ?
C55 C56 C57 C58 . . . . 2.3(5) ?
C51 C56 C57 C58 . . . . -174.6(3) ?
C54 N2 C58 C57 . . . . -1.1(6) ?
C56 C57 C58 N2 . . . . -1.2(6) ?
C63 N3 C59 C60 . . . . -2.1(4) ?
Tm2 N3 C59 C60 . . . . 173.1(2) ?
N3 C59 C60 C61 . . . . -1.6(5) ?
C59 C60 C61 C62 . . . . 3.9(4) ?
C59 C60 C61 C66 . . . . -173.2(3) ?
C60 C61 C62 C63 . . . . -2.6(4) ?
C66 C61 C62 C63 . . . . 174.4(3) ?
C59 N3 C63 C62 . . . . 3.4(4) ?
Tm2 N3 C63 C62 . . . . -171.7(2) ?
C61 C62 C63 N3 . . . . -1.1(5) ?
C68 N4 C64 C65 . . . . 0.7(5) ?
N4 C64 C65 C66 . . . . 1.4(6) ?
C64 C65 C66 C67 . . . . -2.3(5) ?
C64 C65 C66 C61 . . . . 174.4(3) ?
C62 C61 C66 C67 . . . . -17.1(4) ?
C60 C61 C66 C67 . . . . 159.7(3) ?
C62 C61 C66 C65 . . . . 166.3(3) ?
C60 C61 C66 C65 . . . . -16.8(4) ?
C65 C66 C67 C68 . . . . 1.3(5) ?
C61 C66 C67 C68 . . . . -175.4(3) ?
C64 N4 C68 C67 . . . . -1.9(6) ?
C66 C67 C68 N4 . . . . 0.9(6) ?
O2 C8 O1 Tm1 . . . . 8.6(2) ?
C7 C8 O1 Tm1 . . . . -169.1(2) ?
O1W Tm1 O1 C8 . . . . -7.62(19) ?
O5 Tm1 O1 C8 . . . . -158.36(17) ?
O10 Tm1 O1 C8 . . . . -85.70(16) ?
O4 Tm1 O1 C8 . . . . 144.27(17) ?
O2 Tm1 O1 C8 . . . . -5.04(15) ?
O7 Tm1 O1 C8 . . . . 125.08(17) ?
N1 Tm1 O1 C8 . . . . 67.92(16) ?
O8 Tm1 O1 C8 . . . . -129.01(16) ?
C16 Tm1 O1 C8 . . . . 173.27(18) ?
C24 Tm1 O1 C8 . . . . 176.31(19) ?
O1 C8 O2 Tm1 . . . . -9.3(3) ?
C7 C8 O2 Tm1 . . . . 168.5(2) ?
O1W Tm1 O2 C8 . . . . -177.10(16) ?
O5 Tm1 O2 C8 . . . . 35.73(17) ?
O10 Tm1 O2 C8 . . . . 101.80(16) ?
O4 Tm1 O2 C8 . . . . -27.78(17) ?
O7 Tm1 O2 C8 . . . . -131.12(16) ?
N1 Tm1 O2 C8 . . . . -92.78(16) ?
O8 Tm1 O2 C8 . . . . 141.22(14) ?
O1 Tm1 O2 C8 . . . . 5.03(15) ?
C16 Tm1 O2 C8 . . . . 3.19(18) ?
C24 Tm1 O2 C8 . . . . -175.81(15) ?
O5 C16 O4 Tm1 . . . . 9.1(3) ?
C15 C16 O4 Tm1 . . . . -169.1(3) ?
O1W Tm1 O4 C16 . . . . -147.77(17) ?
O5 Tm1 O4 C16 . . . . -5.15(16) ?
O10 Tm1 O4 C16 . . . . 2.9(2) ?
O2 Tm1 O4 C16 . . . . 106.36(17) ?
O7 Tm1 O4 C16 . . . . -111.35(18) ?
N1 Tm1 O4 C16 . . . . 170.50(19) ?
O8 Tm1 O4 C16 . . . . -66.22(18) ?
O1 Tm1 O4 C16 . . . . 79.44(17) ?
C8 Tm1 O4 C16 . . . . 94.43(18) ?
C24 Tm1 O4 C16 . . . . -90.22(18) ?
O4 C16 O5 Tm1 . . . . -9.2(3) ?
C15 C16 O5 Tm1 . . . . 169.1(3) ?
O1W Tm1 O5 C16 . . . . 151.51(16) ?
O10 Tm1 O5 C16 . . . . -168.29(17) ?
O4 Tm1 O5 C16 . . . . 5.09(16) ?
O2 Tm1 O5 C16 . . . . -97.11(17) ?
O7 Tm1 O5 C16 . . . . 74.86(17) ?
N1 Tm1 O5 C16 . . . . -0.5(2) ?
O8 Tm1 O5 C16 . . . . 123.74(17) ?
O1 Tm1 O5 C16 . . . . -72.39(17) ?
C8 Tm1 O5 C16 . . . . -81.91(17) ?
C24 Tm1 O5 C16 . . . . 99.28(17) ?
O8 C24 O7 Tm1 . . . . -8.2(3) ?
C23 C24 O7 Tm1 . . . . 170.8(3) ?
O1W Tm1 O7 C24 . . . . -74.15(18) ?
O5 Tm1 O7 C24 . . . . 71.91(18) ?
O10 Tm1 O7 C24 . . . . -2.3(2) ?
O4 Tm1 O7 C24 . . . . 123.93(18) ?
O2 Tm1 O7 C24 . . . . -119.29(18) ?
N1 Tm1 O7 C24 . . . . -157.39(19) ?
O8 Tm1 O7 C24 . . . . 4.50(16) ?
O1 Tm1 O7 C24 . . . . 142.60(17) ?
C16 Tm1 O7 C24 . . . . 98.57(18) ?
C8 Tm1 O7 C24 . . . . -165.66(19) ?
O7 C24 O8 Tm2 . . . . 164.6(3) ?
C23 C24 O8 Tm2 . . . . -14.4(6) ?
Tm1 C24 O8 Tm2 . . . . 157.0(4) ?
O7 C24 O8 Tm1 . . . . 7.6(3) ?
C23 C24 O8 Tm1 . . . . -171.4(3) ?
O2W Tm2 O8 C24 . . . . 124.6(4) ?
O14 Tm2 O8 C24 . . . . -82.9(4) ?
O13 Tm2 O8 C24 . . . . -73.8(4) ?
O16 Tm2 O8 C24 . . . . 47.5(4) ?
O17 Tm2 O8 C24 . . . . -1.8(4) ?
O10 Tm2 O8 C24 . . . . -154.5(4) ?
O11 Tm2 O8 C24 . . . . -171.0(4) ?
N3 Tm2 O8 C24 . . . . 77.7(4) ?
C40 Tm2 O8 C24 . . . . -77.4(4) ?
C48 Tm2 O8 C24 . . . . 23.6(4) ?
C32 Tm2 O8 C24 . . . . -165.4(4) ?
O2W Tm2 O8 Tm1 . . . . -80.78(8) ?
O14 Tm2 O8 Tm1 . . . . 71.69(11) ?
O13 Tm2 O8 Tm1 . . . . 80.83(8) ?
O16 Tm2 O8 Tm1 . . . . -157.84(9) ?
O17 Tm2 O8 Tm1 . . . . 152.77(7) ?
O10 Tm2 O8 Tm1 . . . . 0.12(6) ?
O11 Tm2 O8 Tm1 . . . . -16.35(10) ?
N3 Tm2 O8 Tm1 . . . . -127.69(13) ?
C40 Tm2 O8 Tm1 . . . . 77.17(8) ?
C48 Tm2 O8 Tm1 . . . . 178.22(9) ?
C32 Tm2 O8 Tm1 . . . . -10.79(8) ?
O1W Tm1 O8 C24 . . . . 83.11(16) ?
O5 Tm1 O8 C24 . . . . -112.70(16) ?
O10 Tm1 O8 C24 . . . . 169.00(17) ?
O4 Tm1 O8 C24 . . . . -65.09(16) ?
O2 Tm1 O8 C24 . . . . 125.01(16) ?
O7 Tm1 O8 C24 . . . . -4.36(15) ?
N1 Tm1 O8 C24 . . . . 17.22(18) ?
O1 Tm1 O8 C24 . . . . -141.97(16) ?
C16 Tm1 O8 C24 . . . . -89.97(16) ?
C8 Tm1 O8 C24 . . . . 165.11(19) ?
O1W Tm1 O8 Tm2 . . . . -86.02(8) ?
O5 Tm1 O8 Tm2 . . . . 78.17(8) ?
O10 Tm1 O8 Tm2 . . . . -0.13(6) ?
O4 Tm1 O8 Tm2 . . . . 125.78(8) ?
O2 Tm1 O8 Tm2 . . . . -44.12(12) ?
O7 Tm1 O8 Tm2 . . . . -173.49(12) ?
N1 Tm1 O8 Tm2 . . . . -151.91(8) ?
O1 Tm1 O8 Tm2 . . . . 48.90(15) ?
C16 Tm1 O8 Tm2 . . . . 100.90(8) ?
C8 Tm1 O8 Tm2 . . . . -4.0(2) ?
C24 Tm1 O8 Tm2 . . . . -169.13(19) ?
O11 C32 O10 Tm1 . . . . -151.4(2) ?
C31 C32 O10 Tm1 . . . . 28.0(4) ?
Tm2 C32 O10 Tm1 . . . . -139.7(3) ?
O11 C32 O10 Tm2 . . . . -11.7(3) ?
C31 C32 O10 Tm2 . . . . 167.7(2) ?
O1W Tm1 O10 C32 . . . . -147.8(3) ?
O5 Tm1 O10 C32 . . . . 53.9(3) ?
O4 Tm1 O10 C32 . . . . 47.0(3) ?
O2 Tm1 O10 C32 . . . . -72.1(3) ?
O7 Tm1 O10 C32 . . . . 141.2(3) ?
N1 Tm1 O10 C32 . . . . -105.1(3) ?
O8 Tm1 O10 C32 . . . . 135.3(3) ?
O1 Tm1 O10 C32 . . . . -20.2(3) ?
C16 Tm1 O10 C32 . . . . 48.4(3) ?
C8 Tm1 O10 C32 . . . . -46.4(3) ?
C24 Tm1 O10 C32 . . . . 140.2(3) ?
O1W Tm1 O10 Tm2 . . . . 77.05(8) ?
O5 Tm1 O10 Tm2 . . . . -81.32(8) ?
O4 Tm1 O10 Tm2 . . . . -88.20(10) ?
O2 Tm1 O10 Tm2 . . . . 152.75(8) ?
O7 Tm1 O10 Tm2 . . . . 6.03(10) ?
N1 Tm1 O10 Tm2 . . . . 119.75(14) ?
O8 Tm1 O10 Tm2 . . . . 0.12(6) ?
O1 Tm1 O10 Tm2 . . . . -155.38(8) ?
C16 Tm1 O10 Tm2 . . . . -86.83(9) ?
C8 Tm1 O10 Tm2 . . . . 178.45(9) ?
C24 Tm1 O10 Tm2 . . . . 5.03(8) ?
O8 Tm2 O10 C32 . . . . -154.47(16) ?
O2W Tm2 O10 C32 . . . . -71.70(15) ?
O14 Tm2 O10 C32 . . . . 72.75(15) ?
O13 Tm2 O10 C32 . . . . 125.80(16) ?
O16 Tm2 O10 C32 . . . . -119.15(16) ?
O17 Tm2 O10 C32 . . . . 138.77(17) ?
O11 Tm2 O10 C32 . . . . 6.45(14) ?
N3 Tm2 O10 C32 . . . . -0.98(18) ?
C40 Tm2 O10 C32 . . . . 98.83(15) ?
C48 Tm2 O10 C32 . . . . -159.6(2) ?
O8 Tm2 O10 Tm1 . . . . -0.13(6) ?
O2W Tm2 O10 Tm1 . . . . 82.63(8) ?
O14 Tm2 O10 Tm1 . . . . -132.91(8) ?
O13 Tm2 O10 Tm1 . . . . -79.87(8) ?
O16 Tm2 O10 Tm1 . . . . 35.19(13) ?
O17 Tm2 O10 Tm1 . . . . -66.90(16) ?
O11 Tm2 O10 Tm1 . . . . 160.78(11) ?
N3 Tm2 O10 Tm1 . . . . 153.35(8) ?
C40 Tm2 O10 Tm1 . . . . -106.83(8) ?
C48 Tm2 O10 Tm1 . . . . -5.2(2) ?
C32 Tm2 O10 Tm1 . . . . 154.34(19) ?
O10 C32 O11 Tm2 . . . . 11.5(3) ?
C31 C32 O11 Tm2 . . . . -167.8(2) ?
O8 Tm2 O11 C32 . . . . 12.93(18) ?
O2W Tm2 O11 C32 . . . . 80.59(16) ?
O14 Tm2 O11 C32 . . . . -112.98(16) ?
O13 Tm2 O11 C32 . . . . -66.60(16) ?
O16 Tm2 O11 C32 . . . . 118.86(16) ?
O17 Tm2 O11 C32 . . . . -148.89(15) ?
O10 Tm2 O11 C32 . . . . -6.55(14) ?
N3 Tm2 O11 C32 . . . . 167.36(17) ?
C40 Tm2 O11 C32 . . . . -89.86(16) ?
C48 Tm2 O11 C32 . . . . 163.19(17) ?
O14 C40 O13 Tm2 . . . . 1.6(3) ?
C39 C40 O13 Tm2 . . . . -177.2(2) ?
O8 Tm2 O13 C40 . . . . -172.25(16) ?
O2W Tm2 O13 C40 . . . . -136.56(16) ?
O14 Tm2 O13 C40 . . . . -0.90(15) ?
O16 Tm2 O13 C40 . . . . 117.45(15) ?
O17 Tm2 O13 C40 . . . . 83.63(16) ?
O10 Tm2 O13 C40 . . . . -102.94(16) ?
O11 Tm2 O13 C40 . . . . -58.66(16) ?
N3 Tm2 O13 C40 . . . . 23.48(18) ?
C48 Tm2 O13 C40 . . . . 98.36(16) ?
C32 Tm2 O13 C40 . . . . -82.05(16) ?
O13 C40 O14 Tm2 . . . . -1.6(3) ?
C39 C40 O14 Tm2 . . . . 177.2(2) ?
O8 Tm2 O14 C40 . . . . 11.7(2) ?
O2W Tm2 O14 C40 . . . . 142.93(15) ?
O13 Tm2 O14 C40 . . . . 0.91(15) ?
O16 Tm2 O14 C40 . . . . -97.99(16) ?
O17 Tm2 O14 C40 . . . . -79.99(16) ?
O10 Tm2 O14 C40 . . . . 72.48(16) ?
O11 Tm2 O14 C40 . . . . 121.05(17) ?
N3 Tm2 O14 C40 . . . . -159.41(17) ?
C48 Tm2 O14 C40 . . . . -89.94(16) ?
C32 Tm2 O14 C40 . . . . 97.45(16) ?
O17 C48 O16 Tm2 . . . . 7.7(3) ?
C47 C48 O16 Tm2 . . . . -171.2(2) ?
O8 Tm2 O16 C48 . . . . -114.38(15) ?
O2W Tm2 O16 C48 . . . . 165.02(16) ?
O14 Tm2 O16 C48 . . . . 17.93(18) ?
O13 Tm2 O16 C48 . . . . -46.73(16) ?
O17 Tm2 O16 C48 . . . . -4.27(14) ?
O10 Tm2 O16 C48 . . . . -147.06(14) ?
O11 Tm2 O16 C48 . . . . 127.32(15) ?
N3 Tm2 O16 C48 . . . . 79.03(15) ?
C40 Tm2 O16 C48 . . . . -16.22(18) ?
C32 Tm2 O16 C48 . . . . 169.77(14) ?
O16 C48 O17 Tm2 . . . . -7.4(2) ?
C47 C48 O17 Tm2 . . . . 171.5(2) ?
O8 Tm2 O17 C48 . . . . 73.80(16) ?
O2W Tm2 O17 C48 . . . . -8.83(19) ?
O14 Tm2 O17 C48 . . . . -157.79(17) ?
O13 Tm2 O17 C48 . . . . 145.70(17) ?
O16 Tm2 O17 C48 . . . . 4.25(14) ?
O10 Tm2 O17 C48 . . . . 132.70(16) ?
O11 Tm2 O17 C48 . . . . -122.76(16) ?
N3 Tm2 O17 C48 . . . . -79.18(16) ?
C40 Tm2 O17 C48 . . . . 174.23(17) ?
C32 Tm2 O17 C48 . . . . -165.55(18) ?
